data_4036264
loop_
_publ_author_name
'Naoda, Koji'
'Mori, Hirotaka'
'Oh, Juwon'
'Park, Kyu Hyung'
'Kim, Dongho'
'Osuka, Atsuhiro'

_publ_section_title
;
 5,20-Di(pyridin-2-yl)-[28]hexaphyrin(1.1.1.1.1.1): A Stable H\"uckel
 Antiaromatic Hexaphyrin Stabilized by Intramolecular Hydrogen Bonding and
 Protonation-Induced Conformational Twist To Gain M\"obius Aromaticity.
;
_journal_issue 23
_journal_name_full 'The Journal of organic chemistry'
_journal_page_first 11726
_journal_page_last 11733
_journal_paper_doi 10.1021/acs.joc.5b01348
_journal_volume 80
_journal_year 2015
_chemical_formula_moiety 'C32 H22 F20 N8, 0.636(CHCl3), 0.305(C6H14), 0.389(C2H6O)'
_chemical_formula_sum 'C35.25 H18.25 Cl1.91 F10 N4 O0.39'
_chemical_formula_weight 761.66
_space_group_IT_number 15
_space_group_name_Hall '-C 2yc'
_space_group_name_H-M_alt 'C 1 2/c 1'
_symmetry_cell_setting monoclinic
_symmetry_Int_Tables_number 15
_symmetry_space_group_name_Hall '-C 2yc'
_symmetry_space_group_name_H-M 'C 1 2/c 1'
_atom_sites_solution_hydrogens geom
_atom_sites_solution_primary direct
_atom_sites_solution_secondary difmap
_audit_creation_method SHELXL-97
_cell_angle_alpha 90.00
_cell_angle_beta 103.172(4)
_cell_angle_gamma 90.00
_cell_formula_units_Z 8
_cell_length_a 15.633(4)
_cell_length_b 24.880(6)
_cell_length_c 17.612(5)
_cell_measurement_reflns_used 1872
_cell_measurement_temperature 93(2)
_cell_measurement_theta_max 68.3
_cell_measurement_theta_min 25.4
_cell_volume 6670(3)
_computing_structure_refinement 'SHELXL-97 (Sheldrick, 1997)'
_computing_structure_solution 'SHELXS-97 (Sheldrick, 1990)'
_diffrn_ambient_temperature 93(2)
_diffrn_detector_area_resol_mean 5.8140
_diffrn_measured_fraction_theta_full 0.981
_diffrn_measured_fraction_theta_max 0.981
_diffrn_measurement_device_type 'Rigaku XtaLAB P200'
_diffrn_measurement_method \w
_diffrn_radiation_monochromator graphite
_diffrn_radiation_source 'fine-focus sealed tube'
_diffrn_radiation_type CuK\a
_diffrn_radiation_wavelength 1.54187
_diffrn_reflns_av_R_equivalents 0.0608
_diffrn_reflns_av_sigmaI/netI 0.0448
_diffrn_reflns_limit_h_max 18
_diffrn_reflns_limit_h_min -18
_diffrn_reflns_limit_k_max 25
_diffrn_reflns_limit_k_min -29
_diffrn_reflns_limit_l_max 21
_diffrn_reflns_limit_l_min -21
_diffrn_reflns_number 42432
_diffrn_reflns_theta_full 68.96
_diffrn_reflns_theta_max 68.96
_diffrn_reflns_theta_min 6.82
_exptl_absorpt_coefficient_mu 2.505
_exptl_absorpt_correction_T_max 0.9754
_exptl_absorpt_correction_T_min 0.3149
_exptl_absorpt_correction_type multi-scan
_exptl_absorpt_process_details 'REQAB (Rigaku, 1998)'
_exptl_crystal_colour dark_red
_exptl_crystal_density_diffrn 1.517
_exptl_crystal_density_method 'not measured'
_exptl_crystal_description prism
_exptl_crystal_F_000 3066
_exptl_crystal_size_max 0.60
_exptl_crystal_size_mid 0.04
_exptl_crystal_size_min 0.01
_refine_diff_density_max 0.731
_refine_diff_density_min -0.531
_refine_diff_density_rms 0.090
_refine_ls_extinction_method none
_refine_ls_goodness_of_fit_ref 1.057
_refine_ls_hydrogen_treatment constr
_refine_ls_matrix_type full
_refine_ls_number_parameters 571
_refine_ls_number_reflns 6074
_refine_ls_number_restraints 62
_refine_ls_restrained_S_all 1.067
_refine_ls_R_factor_all 0.1324
_refine_ls_R_factor_gt 0.0935
_refine_ls_shift/su_max 0.000
_refine_ls_shift/su_mean 0.000
_refine_ls_structure_factor_coef Fsqd
_refine_ls_weighting_details 'calc w=1/[\s^2^(Fo^2^)+(0.2000P)^2^+0.0000P] where P=(Fo^2^+2Fc^2^)/3'
_refine_ls_weighting_scheme calc
_refine_ls_wR_factor_gt 0.2767
_refine_ls_wR_factor_ref 0.3009
_reflns_number_gt 3460
_reflns_number_total 6074
_reflns_threshold_expression >2sigma(I)
_cod_data_source_file jo5b01348_si_004.cif
_cod_data_source_block 50608n
_cod_original_sg_symbol_H-M 'C 2/c'
_cod_database_code 4036264

loop_
_symmetry_equiv_pos_as_xyz
'x, y, z'
'-x, y, -z+1/2'
'x+1/2, y+1/2, z'
'-x+1/2, y+1/2, -z+1/2'
'-x, -y, -z'
'x, -y, z-1/2'
'-x+1/2, -y+1/2, -z'
'x+1/2, -y+1/2, z-1/2'

loop_
_atom_site_label
_atom_site_type_symbol
_atom_site_fract_x
_atom_site_fract_y
_atom_site_fract_z
_atom_site_U_iso_or_equiv
_atom_site_adp_type
_atom_site_occupancy
_atom_site_symmetry_multiplicity
_atom_site_calc_flag
_atom_site_refinement_flags
_atom_site_disorder_assembly
_atom_site_disorder_group
C27 C 0.3257(8) 0.4617(3) 0.0634(7) 0.039(4) Uani 0.59(3) 1 d PG A 1
C28 C 0.2851(8) 0.4761(6) 0.1229(6) 0.068(5) Uani 0.59(3) 1 d PG A 1
C29 C 0.2548(8) 0.5283(6) 0.1269(6) 0.053(4) Uani 0.59(3) 1 d PG A 1
C30 C 0.2651(8) 0.5661(4) 0.0715(10) 0.056(4) Uani 0.59(3) 1 d PG A 1
C31 C 0.3057(9) 0.5516(4) 0.0121(9) 0.051(3) Uani 0.59(3) 1 d PG A 1
C32 C 0.3360(8) 0.4994(4) 0.0080(7) 0.042(3) Uani 0.59(3) 1 d PG A 1
F6 F 0.3715(12) 0.4839(4) -0.0501(9) 0.073(3) Uani 0.59(3) 1 d P A 1
F7 F 0.3185(14) 0.5868(5) -0.0433(10) 0.087(4) Uani 0.59(3) 1 d P A 1
F8 F 0.2417(11) 0.6180(6) 0.0742(8) 0.073(4) Uani 0.59(3) 1 d P A 1
F9 F 0.2167(6) 0.5434(6) 0.1817(6) 0.075(3) Uani 0.59(3) 1 d P A 1
F10 F 0.2697(7) 0.4417(5) 0.1742(6) 0.065(3) Uani 0.59(3) 1 d P A 1
C39 C 0.3144(14) 0.4643(6) 0.0565(9) 0.071(10) Uani 0.41(3) 1 d PG A 2
C40 C 0.3103(14) 0.4968(8) -0.0084(7) 0.065(7) Uani 0.41(3) 1 d PGD A 2
C41 C 0.2911(16) 0.5512(8) -0.0049(11) 0.102(13) Uani 0.41(3) 1 d PGD A 2
C42 C 0.2759(19) 0.5730(6) 0.0634(14) 0.076(9) Uani 0.41(3) 1 d PGD A 2
C43 C 0.280(2) 0.5405(9) 0.1284(10) 0.078(8) Uani 0.41(3) 1 d PGD A 2
C44 C 0.2993(18) 0.4861(8) 0.1249(7) 0.062(6) Uani 0.41(3) 1 d PGD A 2
F11 F 0.3312(17) 0.4799(6) -0.0726(9) 0.076(4) Uani 0.41(3) 1 d PD A 2
F12 F 0.307(2) 0.4573(9) 0.1904(12) 0.097(7) Uani 0.41(3) 1 d PD A 2
F13 F 0.261(3) 0.5598(9) 0.1960(15) 0.141(12) Uani 0.41(3) 1 d PD A 2
F14 F 0.2818(16) 0.5824(9) -0.0657(13) 0.104(6) Uani 0.41(3) 1 d PD A 2
F15 F 0.253(2) 0.6239(10) 0.0693(19) 0.137(13) Uani 0.41(3) 1 d PD A 2
C16 C 0.44497(19) 0.07269(10) 0.12095(19) 0.0574(12) Uani 1 1 d G . .
C17 C 0.39139(17) 0.04281(12) 0.15809(18) 0.0553(12) Uani 1 1 d G . .
C18 C 0.4042(2) -0.01228(12) 0.1678(2) 0.0756(16) Uani 1 1 d G . .
C19 C 0.4706(2) -0.03748(10) 0.1404(2) 0.0759(17) Uani 1 1 d G . .
C20 C 0.5242(2) -0.00760(14) 0.1032(2) 0.0748(17) Uani 1 1 d G . .
C21 C 0.51135(18) 0.04749(14) 0.09352(19) 0.0645(14) Uani 1 1 d G . .
F1 F 0.32700(17) 0.06423(10) 0.18354(17) 0.0631(8) Uani 1 1 d . . .
F2 F 0.3527(2) -0.04105(13) 0.2038(2) 0.0888(11) Uani 1 1 d . . .
F3 F 0.4833(2) -0.09060(13) 0.1517(3) 0.1043(13) Uani 1 1 d . . .
F4 F 0.5878(2) -0.03214(16) 0.0777(2) 0.0995(12) Uani 1 1 d . . .
F5 F 0.56059(18) 0.07418(14) 0.05469(18) 0.0768(9) Uani 1 1 d . . .
N1 N 0.2949(2) 0.10595(15) 0.0245(2) 0.0524(9) Uani 1 1 d . . .
N2 N 0.4905(2) 0.22377(14) 0.1428(2) 0.0500(9) Uani 1 1 d . . .
N3 N 0.4599(2) 0.33762(15) 0.1205(2) 0.0493(9) Uani 1 1 d . . .
H1 H 0.4296 0.3080 0.1064 0.059 Uiso 1 1 calc R . .
N4 N 0.7102(2) 0.30139(17) 0.3135(2) 0.0621(11) Uani 1 1 d . . .
C1 C 0.2159(3) 0.12811(18) -0.0082(3) 0.0507(11) Uani 1 1 d . . .
C2 C 0.2117(3) 0.18304(18) 0.0184(3) 0.0530(11) Uani 1 1 d . . .
H2 H 0.1628 0.2066 0.0056 0.064 Uiso 1 1 calc R . .
C3 C 0.2909(3) 0.19401(18) 0.0650(3) 0.0527(11) Uani 1 1 d . . .
H3 H 0.3092 0.2270 0.0907 0.063 Uiso 1 1 calc R . .
C4 C 0.3423(3) 0.14582(18) 0.0680(3) 0.0501(11) Uani 1 1 d . . .
C5 C 0.4281(3) 0.13283(18) 0.1103(3) 0.0515(11) Uani 1 1 d . . .
C6 C 0.4946(3) 0.16915(18) 0.1464(3) 0.0504(11) Uani 1 1 d . . .
C7 C 0.5805(3) 0.1514(2) 0.1911(3) 0.0541(11) Uani 1 1 d . . .
H4 H 0.5995 0.1154 0.2019 0.065 Uiso 1 1 calc R . .
C8 C 0.6269(3) 0.1962(2) 0.2138(3) 0.0535(12) Uani 1 1 d . . .
H5 H 0.6858 0.1981 0.2435 0.064 Uiso 1 1 calc R . .
C9 C 0.5695(3) 0.24151(18) 0.1840(3) 0.0503(11) Uani 1 1 d . . .
C10 C 0.5959(3) 0.29534(18) 0.1935(3) 0.0500(11) Uani 1 1 d . . .
C11 C 0.5446(2) 0.33941(18) 0.1637(2) 0.0478(10) Uani 1 1 d . . .
C12 C 0.5685(3) 0.39481(18) 0.1730(3) 0.0516(11) Uani 1 1 d . . .
H6 H 0.6239 0.4085 0.1999 0.062 Uiso 1 1 calc R . .
C13 C 0.4987(3) 0.42446(19) 0.1366(3) 0.0526(11) Uani 1 1 d . . .
H7 H 0.4964 0.4626 0.1345 0.063 Uiso 1 1 calc R . .
C14 C 0.4292(3) 0.38912(17) 0.1022(2) 0.0466(10) Uani 1 1 d . A .
C15 C 0.3476(3) 0.40435(18) 0.0571(3) 0.0494(11) Uani 1 1 d . . .
C22 C 0.6895(3) 0.30699(19) 0.2360(3) 0.0575(13) Uani 1 1 d . . .
C23 C 0.7498(3) 0.3233(3) 0.1960(4) 0.105(3) Uani 1 1 d . . .
H8 H 0.7336 0.3277 0.1410 0.126 Uiso 1 1 calc R . .
C24 C 0.8358(4) 0.3334(3) 0.2370(6) 0.109(3) Uani 1 1 d . . .
H9 H 0.8780 0.3464 0.2104 0.131 Uiso 1 1 calc R . .
C25 C 0.8583(3) 0.3248(2) 0.3128(4) 0.0786(18) Uani 1 1 d . . .
H10 H 0.9175 0.3289 0.3410 0.094 Uiso 1 1 calc R . .
C26 C 0.7937(3) 0.3100(2) 0.3498(4) 0.0724(15) Uani 1 1 d . . .
H11 H 0.8095 0.3055 0.4048 0.087 Uiso 1 1 calc R . .
C33 C 0.1096(12) 0.1121(5) 0.1666(8) 0.133(6) Uani 0.636(6) 1 d P . .
H12 H 0.1630 0.1035 0.1466 0.160 Uiso 0.636(6) 1 calc PR . .
Cl1 Cl 0.1239(2) 0.16734(18) 0.2143(3) 0.1441(18) Uani 0.636(6) 1 d P . .
Cl2 Cl 0.0818(5) 0.0569(2) 0.2184(3) 0.220(3) Uani 0.636(6) 1 d P . .
Cl3 Cl 0.01061(18) 0.11739(16) 0.08267(18) 0.1168(14) Uani 0.636(6) 1 d P . .
C34 C -0.0248(17) 0.2710(10) 0.0375(14) 0.128(9) Uani 0.389(16) 1 d PDU B 1
H13 H 0.0198 0.2691 0.0874 0.153 Uiso 0.389(16) 1 calc PR B 1
H14 H 0.0041 0.2722 -0.0070 0.153 Uiso 0.389(16) 1 calc PR B 1
C38 C -0.0918(16) 0.3170(10) 0.0358(13) 0.143(10) Uani 0.389(16) 1 d PDU B 1
H15 H -0.0612 0.3517 0.0398 0.215 Uiso 0.389(16) 1 calc PR B 1
H16 H -0.1201 0.3130 0.0797 0.215 Uiso 0.389(16) 1 calc PR B 1
H17 H -0.1364 0.3156 -0.0133 0.215 Uiso 0.389(16) 1 calc PR B 1
O1 O -0.1031(16) 0.2210(9) 0.0284(12) 0.173(9) Uani 0.389(16) 1 d PDU B 1
H18 H -0.0789 0.1908 0.0283 0.260 Uiso 0.389(16) 1 calc PR B 1
C45 C -0.0285(13) 0.2334(10) 0.0485(15) 0.189(10) Uani 0.611(16) 1 d PDU B 2
H19 H 0.0235 0.2503 0.0365 0.283 Uiso 0.611(16) 1 calc PR B 2
H20 H -0.0353 0.1969 0.0268 0.283 Uiso 0.611(16) 1 calc PR B 2
H21 H -0.0215 0.2316 0.1052 0.283 Uiso 0.611(16) 1 calc PR B 2
C34A C -0.1258(14) 0.2730(11) 0.0059(12) 0.166(8) Uani 0.611(16) 1 d PDU B 2
H22 H -0.1157 0.3099 0.0271 0.199 Uiso 0.611(16) 1 calc PR B 2
H23 H -0.1294 0.2755 -0.0509 0.199 Uiso 0.611(16) 1 calc PR B 2
C37 C -0.2186(15) 0.2543(12) 0.0169(14) 0.195(10) Uani 0.611(16) 1 d PDU . 2
H24 H -0.2039 0.2210 0.0479 0.234 Uiso 0.611(16) 1 calc PR B 2
H25 H -0.2313 0.2812 0.0542 0.234 Uiso 0.611(16) 1 calc PR B 2

loop_
_atom_site_aniso_label
_atom_site_aniso_U_11
_atom_site_aniso_U_22
_atom_site_aniso_U_33
_atom_site_aniso_U_23
_atom_site_aniso_U_13
_atom_site_aniso_U_12
C27 0.017(4) 0.033(7) 0.058(7) 0.024(6) -0.011(4) 0.000(3)
C28 0.047(6) 0.049(8) 0.099(13) -0.006(7) -0.004(7) 0.008(6)
C29 0.038(5) 0.047(7) 0.072(7) -0.001(5) 0.008(5) -0.003(5)
C30 0.056(8) 0.030(7) 0.086(10) 0.002(7) 0.021(7) 0.011(6)
C31 0.055(6) 0.037(7) 0.063(6) 0.016(5) 0.016(6) -0.006(5)
C32 0.035(6) 0.045(6) 0.043(5) -0.005(5) 0.000(5) -0.006(5)
F6 0.101(8) 0.054(4) 0.074(6) 0.005(4) 0.040(5) 0.006(5)
F7 0.128(11) 0.037(4) 0.108(8) 0.024(5) 0.053(7) 0.005(6)
F8 0.078(5) 0.043(7) 0.098(6) 0.005(4) 0.019(4) 0.016(4)
F9 0.084(5) 0.064(6) 0.083(4) -0.005(4) 0.030(4) 0.021(3)
F10 0.070(5) 0.063(6) 0.063(4) 0.010(3) 0.020(3) 0.012(3)
C39 0.070(14) 0.073(17) 0.064(14) -0.039(13) 0.002(10) 0.024(11)
C40 0.038(10) 0.040(9) 0.090(14) 0.017(8) -0.043(8) -0.017(7)
C41 0.12(2) 0.065(17) 0.098(17) -0.003(11) -0.032(14) 0.043(15)
C42 0.054(12) 0.08(2) 0.096(19) 0.025(14) 0.016(12) -0.004(12)
C43 0.091(19) 0.050(13) 0.109(17) 0.014(11) 0.058(14) 0.022(13)
C44 0.095(14) 0.056(11) 0.042(10) 0.021(7) 0.027(9) 0.037(10)
F11 0.110(11) 0.052(6) 0.058(7) 0.002(4) 0.001(7) 0.002(7)
F12 0.150(18) 0.064(10) 0.082(9) 0.025(7) 0.037(10) 0.049(11)
F13 0.26(3) 0.061(10) 0.134(13) 0.004(8) 0.110(19) 0.058(15)
F14 0.112(12) 0.057(8) 0.128(12) 0.013(7) -0.001(9) 0.008(8)
F15 0.16(2) 0.031(10) 0.24(3) 0.000(10) 0.089(16) 0.028(10)
C16 0.043(2) 0.057(3) 0.059(3) -0.005(2) -0.015(2) 0.012(2)
C17 0.049(2) 0.029(3) 0.073(3) 0.004(2) -0.015(2) -0.003(2)
C18 0.051(3) 0.076(4) 0.085(4) -0.002(3) -0.015(3) 0.000(3)
C19 0.061(3) 0.056(4) 0.092(4) -0.012(3) -0.021(3) 0.012(3)
C20 0.052(3) 0.070(4) 0.087(4) -0.017(3) -0.016(3) 0.023(3)
C21 0.046(3) 0.069(4) 0.068(3) -0.011(3) -0.007(2) 0.010(2)
F1 0.0549(15) 0.0460(16) 0.0801(18) 0.0013(13) -0.0018(13) -0.0054(12)
F2 0.076(2) 0.053(2) 0.127(3) 0.0145(18) 0.0011(19) -0.0062(15)
F3 0.089(2) 0.044(2) 0.157(3) -0.0054(19) -0.019(2) 0.0180(16)
F4 0.076(2) 0.098(3) 0.113(3) -0.030(2) -0.0046(19) 0.0363(19)
F5 0.0541(16) 0.091(2) 0.0797(19) -0.0116(16) 0.0025(14) 0.0176(15)
N1 0.0446(18) 0.048(2) 0.055(2) 0.0028(17) -0.0082(16) 0.0060(16)
N2 0.0408(18) 0.040(2) 0.062(2) 0.0086(16) -0.0034(16) 0.0016(15)
N3 0.0400(18) 0.044(2) 0.058(2) 0.0040(16) -0.0007(15) 0.0001(15)
N4 0.0393(19) 0.067(3) 0.072(3) -0.017(2) -0.0040(17) 0.0003(18)
C1 0.048(2) 0.043(3) 0.055(2) 0.0061(19) -0.0014(19) 0.0050(19)
C2 0.045(2) 0.041(3) 0.065(3) 0.009(2) -0.0044(19) 0.0105(19)
C3 0.050(2) 0.037(3) 0.063(3) 0.0082(19) -0.003(2) 0.0036(19)
C4 0.042(2) 0.045(3) 0.056(2) 0.006(2) -0.0033(18) 0.0029(19)
C5 0.046(2) 0.046(3) 0.056(2) 0.0058(19) -0.0042(19) 0.0084(19)
C6 0.043(2) 0.046(3) 0.055(2) 0.0066(19) -0.0014(18) 0.0088(19)
C7 0.047(2) 0.047(3) 0.060(3) 0.002(2) -0.0044(19) 0.009(2)
C8 0.035(2) 0.058(3) 0.060(3) 0.010(2) -0.0064(18) 0.001(2)
C9 0.038(2) 0.050(3) 0.058(3) 0.012(2) 0.0008(18) 0.0040(19)
C10 0.041(2) 0.044(3) 0.060(2) 0.008(2) 0.0019(19) 0.0001(18)
C11 0.037(2) 0.048(3) 0.055(2) 0.0052(19) 0.0026(18) 0.0003(18)
C12 0.037(2) 0.048(3) 0.064(3) 0.006(2) -0.0009(18) -0.0005(19)
C13 0.044(2) 0.044(3) 0.064(3) 0.002(2) 0.001(2) 0.0002(19)
C14 0.042(2) 0.040(3) 0.053(2) 0.0034(19) 0.0014(18) 0.0028(18)
C15 0.045(2) 0.043(3) 0.056(2) 0.0065(19) 0.0037(19) 0.0032(19)
C22 0.040(2) 0.043(3) 0.082(3) 0.016(2) -0.003(2) 0.0014(19)
C23 0.046(3) 0.162(7) 0.103(5) 0.068(5) 0.006(3) 0.002(3)
C24 0.048(3) 0.119(6) 0.160(7) 0.068(5) 0.023(4) -0.005(3)
C25 0.046(3) 0.043(3) 0.132(5) 0.018(3) -0.010(3) -0.008(2)
C26 0.050(3) 0.063(4) 0.093(4) -0.019(3) -0.007(3) 0.000(2)
C33 0.212(16) 0.101(10) 0.120(9) 0.018(8) 0.105(11) 0.060(10)
Cl1 0.110(2) 0.141(3) 0.186(4) -0.054(3) 0.043(2) -0.050(2)
Cl2 0.313(8) 0.176(5) 0.121(3) 0.021(3) -0.055(4) -0.090(5)
Cl3 0.0810(18) 0.163(3) 0.105(2) -0.0088(19) 0.0183(14) -0.0085(17)
C34 0.165(19) 0.106(16) 0.089(12) 0.008(12) -0.021(12) -0.006(15)
C38 0.163(17) 0.128(17) 0.102(13) 0.068(12) -0.045(12) -0.048(14)
O1 0.203(19) 0.157(16) 0.143(14) 0.049(12) 0.006(13) 0.028(14)
C45 0.135(14) 0.22(2) 0.224(19) -0.131(18) 0.069(13) -0.080(15)
C34A 0.199(16) 0.183(18) 0.117(11) 0.065(12) 0.041(12) 0.027(14)
C37 0.24(2) 0.170(16) 0.158(16) 0.043(13) 0.000(15) 0.001(17)

loop_
_atom_type_symbol
_atom_type_description
_atom_type_scat_dispersion_real
_atom_type_scat_dispersion_imag
_atom_type_scat_source
C C 0.0181 0.0091 'International Tables Vol C Tables 4.2.6.8 and 6.1.1.4'
H H 0.0000 0.0000 'International Tables Vol C Tables 4.2.6.8 and 6.1.1.4'
F F 0.0727 0.0534 'International Tables Vol C Tables 4.2.6.8 and 6.1.1.4'
N N 0.0311 0.0180 'International Tables Vol C Tables 4.2.6.8 and 6.1.1.4'
Cl Cl 0.3639 0.7018 'International Tables Vol C Tables 4.2.6.8 and 6.1.1.4'
O O 0.0492 0.0322 'International Tables Vol C Tables 4.2.6.8 and 6.1.1.4'

loop_
_geom_angle_atom_site_label_1
_geom_angle_atom_site_label_2
_geom_angle_atom_site_label_3
_geom_angle
_geom_angle_site_symmetry_1
_geom_angle_site_symmetry_3
C28 C27 C32 120.0 . .
C28 C27 C15 117.4(8) . .
C32 C27 C15 122.3(8) . .
F10 C28 C29 117.2(11) . .
F10 C28 C27 122.7(11) . .
C29 C28 C27 120.0 . .
F9 C29 C28 121.9(11) . .
F9 C29 C30 118.1(11) . .
C28 C29 C30 120.0 . .
F8 C30 C29 123.2(12) . .
F8 C30 C31 116.7(12) . .
C29 C30 C31 120.0 . .
F7 C31 C32 117.2(10) . .
F7 C31 C30 122.8(10) . .
C32 C31 C30 120.0 . .
F6 C32 C31 121.3(9) . .
F6 C32 C27 118.7(9) . .
C31 C32 C27 120.0 . .
C40 C39 C44 120.0 . .
C40 C39 C15 120.6(11) . .
C44 C39 C15 119.0(11) . .
F11 C40 C39 123.1(16) . .
F11 C40 C41 116.6(16) . .
C39 C40 C41 120.0 . .
F14 C41 C42 118(2) . .
F14 C41 C40 122(2) . .
C42 C41 C40 120.0 . .
F15 C42 C43 117(2) . .
F15 C42 C41 123(2) . .
C43 C42 C41 120.0 . .
F13 C43 C42 122.0(17) . .
F13 C43 C44 118.0(17) . .
C42 C43 C44 120.0 . .
F12 C44 C43 117.4(15) . .
F12 C44 C39 122.5(15) . .
C43 C44 C39 120.0 . .
C17 C16 C21 120.0 . .
C17 C16 C5 118.6(3) . .
C21 C16 C5 121.4(3) . .
F1 C17 C16 122.5(2) . .
F1 C17 C18 117.5(2) . .
C16 C17 C18 120.0 . .
F2 C18 C17 120.0(3) . .
F2 C18 C19 120.0(3) . .
C17 C18 C19 120.0 . .
F3 C19 C18 119.3(3) . .
F3 C19 C20 120.7(3) . .
C18 C19 C20 120.0 . .
F4 C20 C21 120.6(3) . .
F4 C20 C19 119.4(3) . .
C21 C20 C19 120.0 . .
F5 C21 C20 118.4(3) . .
F5 C21 C16 121.5(3) . .
C20 C21 C16 120.0 . .
C1 N1 C4 105.6(4) . .
C9 N2 C6 105.8(3) . .
C11 N3 C14 109.9(4) . .
C11 N3 H1 125.0 . .
C14 N3 H1 125.0 . .
C26 N4 C22 117.2(5) . .
N1 C1 C15 118.2(4) . 7
N1 C1 C2 110.4(4) . .
C15 C1 C2 131.3(4) 7 .
C3 C2 C1 106.5(4) . .
C3 C2 H2 126.7 . .
C1 C2 H2 126.7 . .
C2 C3 C4 106.4(4) . .
C2 C3 H3 126.8 . .
C4 C3 H3 126.8 . .
N1 C4 C5 117.3(4) . .
N1 C4 C3 111.0(3) . .
C5 C4 C3 131.6(4) . .
C6 C5 C4 127.0(4) . .
C6 C5 C16 118.9(3) . .
C4 C5 C16 113.9(4) . .
N2 C6 C5 126.5(4) . .
N2 C6 C7 110.8(4) . .
C5 C6 C7 122.7(4) . .
C8 C7 C6 106.2(4) . .
C8 C7 H4 126.9 . .
C6 C7 H4 126.9 . .
C7 C8 C9 106.7(4) . .
C7 C8 H5 126.6 . .
C9 C8 H5 126.6 . .
N2 C9 C10 125.7(4) . .
N2 C9 C8 110.5(4) . .
C10 C9 C8 123.7(4) . .
C11 C10 C9 125.5(4) . .
C11 C10 C22 116.5(4) . .
C9 C10 C22 117.9(4) . .
N3 C11 C10 125.9(4) . .
N3 C11 C12 106.8(4) . .
C10 C11 C12 127.3(4) . .
C13 C12 C11 108.1(4) . .
C13 C12 H6 126.0 . .
C11 C12 H6 126.0 . .
C12 C13 C14 108.7(4) . .
C12 C13 H7 125.6 . .
C14 C13 H7 125.6 . .
N3 C14 C15 127.6(4) . .
N3 C14 C13 106.4(3) . .
C15 C14 C13 125.9(4) . .
C14 C15 C1 128.1(4) . 7
C14 C15 C27 114.7(6) . .
C1 C15 C27 117.1(6) 7 .
C14 C15 C39 121.2(8) . .
C1 C15 C39 110.7(8) 7 .
C27 C15 C39 6.5(11) . .
N4 C22 C23 121.6(4) . .
N4 C22 C10 117.9(4) . .
C23 C22 C10 120.4(5) . .
C22 C23 C24 118.9(6) . .
C22 C23 H8 120.5 . .
C24 C23 H8 120.5 . .
C25 C24 C23 119.9(6) . .
C25 C24 H9 120.0 . .
C23 C24 H9 120.0 . .
C24 C25 C26 118.0(5) . .
C24 C25 H10 121.0 . .
C26 C25 H10 121.0 . .
N4 C26 C25 124.2(6) . .
N4 C26 H11 117.9 . .
C25 C26 H11 117.9 . .
Cl1 C33 Cl2 114.8(7) . .
Cl1 C33 Cl3 110.1(7) . .
Cl2 C33 Cl3 101.8(9) . .
Cl1 C33 H12 109.9 . .
Cl2 C33 H12 109.9 . .
Cl3 C33 H12 109.9 . .
C38 C34 O1 94.0(17) . .
C38 C34 H13 112.9 . .
O1 C34 H13 112.9 . .
C38 C34 H14 112.9 . .
O1 C34 H14 112.9 . .
H13 C34 H14 110.3 . .
C34 C38 H15 109.5 . .
C34 C38 H16 109.5 . .
H15 C38 H16 109.5 . .
C34 C38 H17 109.5 . .
H15 C38 H17 109.5 . .
H16 C38 H17 109.5 . .
C34 O1 H18 109.5 . .
C34A C45 H19 109.5 . .
C34A C45 H20 109.5 . .
H19 C45 H20 109.5 . .
C34A C45 H21 109.5 . .
H19 C45 H21 109.5 . .
H20 C45 H21 109.5 . .
C37 C34A C45 119.6(17) . .
C37 C34A H22 107.4 . .
C45 C34A H22 107.4 . .
C37 C34A H23 107.4 . .
C45 C34A H23 107.4 . .
H22 C34A H23 107.0 . .
C37 C37 C34A 139(4) 7_455 .
C37 C37 H24 102.2 7_455 .
C34A C37 H24 102.2 . .
C37 C37 H25 102.2 7_455 .
C34A C37 H25 102.2 . .
H24 C37 H25 104.8 . .

loop_
_geom_bond_atom_site_label_1
_geom_bond_atom_site_label_2
_geom_bond_distance
_geom_bond_site_symmetry_2
C27 C28 1.3900 .
C27 C32 1.3900 .
C27 C15 1.477(9) .
C28 F10 1.308(11) .
C28 C29 1.3900 .
C29 F9 1.300(12) .
C29 C30 1.3900 .
C30 F8 1.345(14) .
C30 C31 1.3900 .
C31 F7 1.358(12) .
C31 C32 1.3900 .
C32 F6 1.328(12) .
C39 C40 1.3900 .
C39 C44 1.3900 .
C39 C15 1.578(14) .
C40 F11 1.315(16) .
C40 C41 1.3900 .
C41 F14 1.303(18) .
C41 C42 1.3900 .
C42 F15 1.33(2) .
C42 C43 1.3900 .
C43 F13 1.376(17) .
C43 C44 1.3900 .
C44 F12 1.341(16) .
C16 C17 1.3900 .
C16 C21 1.3900 .
C16 C5 1.523(5) .
C17 F1 1.305(4) .
C17 C18 1.3900 .
C18 F2 1.340(4) .
C18 C19 1.3900 .
C19 F3 1.345(4) .
C19 C20 1.3900 .
C20 F4 1.330(4) .
C20 C21 1.3900 .
C21 F5 1.319(4) .
N1 C1 1.356(5) .
N1 C4 1.364(6) .
N2 C9 1.357(5) .
N2 C6 1.361(6) .
N3 C11 1.370(5) .
N3 C14 1.380(6) .
N3 H1 0.8800 .
N4 C26 1.334(6) .
N4 C22 1.336(6) .
C1 C15 1.410(6) 7
C1 C2 1.451(7) .
C2 C3 1.348(6) .
C2 H2 0.9500 .
C3 C4 1.437(6) .
C3 H3 0.9500 .
C4 C5 1.416(6) .
C5 C6 1.414(6) .
C6 C7 1.462(6) .
C7 C8 1.340(7) .
C7 H4 0.9500 .
C8 C9 1.463(6) .
C8 H5 0.9500 .
C9 C10 1.400(7) .
C10 C11 1.388(6) .
C10 C22 1.512(6) .
C11 C12 1.428(6) .
C12 C13 1.352(6) .
C12 H6 0.9500 .
C13 C14 1.421(6) .
C13 H7 0.9500 .
C14 C15 1.393(6) .
C15 C1 1.410(6) 7
C22 C23 1.362(8) .
C23 C24 1.397(9) .
C23 H8 0.9500 .
C24 C25 1.318(10) .
C24 H9 0.9500 .
C25 C26 1.371(9) .
C25 H10 0.9500 .
C26 H11 0.9500 .
C33 Cl1 1.599(15) .
C33 Cl2 1.757(15) .
C33 Cl3 1.886(18) .
C33 H12 1.0000 .
C34 C38 1.55(2) .
C34 O1 1.73(2) .
C34 H13 0.9900 .
C34 H14 0.9900 .
C38 H15 0.9800 .
C38 H16 0.9800 .
C38 H17 0.9800 .
O1 H18 0.8400 .
C45 C34A 1.82(2) .
C45 H19 0.9800 .
C45 H20 0.9800 .
C45 H21 0.9800 .
C34A C37 1.58(2) .
C34A H22 0.9900 .
C34A H23 0.9900 .
C37 C37 1.05(4) 7_455
C37 H24 0.9900 .
C37 H25 0.9900 .

loop_
_geom_torsion_atom_site_label_1
_geom_torsion_atom_site_label_2
_geom_torsion_atom_site_label_3
_geom_torsion_atom_site_label_4
_geom_torsion
_geom_torsion_site_symmetry_1
_geom_torsion_site_symmetry_4
C32 C27 C28 F10 176.5(12) . .
C15 C27 C28 F10 3.0(10) . .
C32 C27 C28 C29 0.0 . .
C15 C27 C28 C29 -173.4(11) . .
F10 C28 C29 F9 3.5(13) . .
C27 C28 C29 F9 -179.8(11) . .
F10 C28 C29 C30 -176.6(12) . .
C27 C28 C29 C30 0.0 . .
F9 C29 C30 F8 3.5(15) . .
C28 C29 C30 F8 -176.3(15) . .
F9 C29 C30 C31 179.8(11) . .
C28 C29 C30 C31 0.0 . .
F8 C30 C31 F7 -2.8(12) . .
C29 C30 C31 F7 -179.3(13) . .
F8 C30 C31 C32 176.6(14) . .
C29 C30 C31 C32 0.0 . .
F7 C31 C32 F6 -3.6(13) . .
C30 C31 C32 F6 177.0(9) . .
F7 C31 C32 C27 179.4(12) . .
C30 C31 C32 C27 0.0 . .
C28 C27 C32 F6 -177.1(9) . .
C15 C27 C32 F6 -4.0(12) . .
C28 C27 C32 C31 0.0 . .
C15 C27 C32 C31 173.1(11) . .
C44 C39 C40 F11 174.0(17) . .
C15 C39 C40 F11 2(2) . .
C44 C39 C40 C41 0.0 . .
C15 C39 C40 C41 -172.4(19) . .
F11 C40 C41 F14 10(2) . .
C39 C40 C41 F14 -176(2) . .
F11 C40 C41 C42 -174.4(16) . .
C39 C40 C41 C42 0.0 . .
F14 C41 C42 F15 0(2) . .
C40 C41 C42 F15 -177(3) . .
F14 C41 C42 C43 176(2) . .
C40 C41 C42 C43 0.0 . .
F15 C42 C43 F13 0(3) . .
C41 C42 C43 F13 -177(2) . .
F15 C42 C43 C44 177(3) . .
C41 C42 C43 C44 0.0 . .
F13 C43 C44 F12 -6(2) . .
C42 C43 C44 F12 177(2) . .
F13 C43 C44 C39 177(2) . .
C42 C43 C44 C39 0.0 . .
C40 C39 C44 F12 -177(2) . .
C15 C39 C44 F12 -4.0(17) . .
C40 C39 C44 C43 0.0 . .
C15 C39 C44 C43 172.5(19) . .
C21 C16 C17 F1 -178.6(3) . .
C5 C16 C17 F1 0.5(4) . .
C21 C16 C17 C18 0.0 . .
C5 C16 C17 C18 179.1(3) . .
F1 C17 C18 F2 -1.5(3) . .
C16 C17 C18 F2 179.8(3) . .
F1 C17 C18 C19 178.6(3) . .
C16 C17 C18 C19 0.0 . .
F2 C18 C19 F3 -1.2(4) . .
C17 C18 C19 F3 178.6(3) . .
F2 C18 C19 C20 -179.8(3) . .
C17 C18 C19 C20 0.0 . .
F3 C19 C20 F4 1.0(4) . .
C18 C19 C20 F4 179.6(3) . .
F3 C19 C20 C21 -178.6(3) . .
C18 C19 C20 C21 0.0 . .
F4 C20 C21 F5 3.7(3) . .
C19 C20 C21 F5 -176.8(3) . .
F4 C20 C21 C16 -179.6(3) . .
C19 C20 C21 C16 0.0 . .
C17 C16 C21 F5 176.7(3) . .
C5 C16 C21 F5 -2.4(4) . .
C17 C16 C21 C20 0.0 . .
C5 C16 C21 C20 -179.1(3) . .
C4 N1 C1 C15 179.9(4) . 7
C4 N1 C1 C2 -2.9(5) . .
N1 C1 C2 C3 2.6(5) . .
C15 C1 C2 C3 179.3(5) 7 .
C1 C2 C3 C4 -1.2(5) . .
C1 N1 C4 C5 178.7(4) . .
C1 N1 C4 C3 2.2(5) . .
C2 C3 C4 N1 -0.6(5) . .
C2 C3 C4 C5 -176.5(5) . .
N1 C4 C5 C6 166.8(4) . .
C3 C4 C5 C6 -17.4(8) . .
N1 C4 C5 C16 -17.7(6) . .
C3 C4 C5 C16 158.0(5) . .
C17 C16 C5 C6 117.8(4) . .
C21 C16 C5 C6 -63.1(5) . .
C17 C16 C5 C4 -58.1(4) . .
C21 C16 C5 C4 121.0(4) . .
C9 N2 C6 C5 -178.3(5) . .
C9 N2 C6 C7 -0.7(5) . .
C4 C5 C6 N2 -4.8(8) . .
C16 C5 C6 N2 179.9(4) . .
C4 C5 C6 C7 177.9(5) . .
C16 C5 C6 C7 2.6(7) . .
N2 C6 C7 C8 0.0(5) . .
C5 C6 C7 C8 177.7(4) . .
C6 C7 C8 C9 0.7(5) . .
C6 N2 C9 C10 177.6(5) . .
C6 N2 C9 C8 1.1(5) . .
C7 C8 C9 N2 -1.2(5) . .
C7 C8 C9 C10 -177.7(5) . .
N2 C9 C10 C11 1.5(8) . .
C8 C9 C10 C11 177.5(4) . .
N2 C9 C10 C22 -175.0(4) . .
C8 C9 C10 C22 1.0(7) . .
C14 N3 C11 C10 178.8(4) . .
C14 N3 C11 C12 -0.2(5) . .
C9 C10 C11 N3 0.3(8) . .
C22 C10 C11 N3 176.9(4) . .
C9 C10 C11 C12 179.1(5) . .
C22 C10 C11 C12 -4.4(7) . .
N3 C11 C12 C13 0.8(5) . .
C10 C11 C12 C13 -178.2(5) . .
C11 C12 C13 C14 -1.0(5) . .
C11 N3 C14 C15 177.7(4) . .
C11 N3 C14 C13 -0.4(5) . .
C12 C13 C14 N3 0.9(5) . .
C12 C13 C14 C15 -177.3(4) . .
N3 C14 C15 C1 -12.8(8) . 7
C13 C14 C15 C1 165.1(5) . 7
N3 C14 C15 C27 166.0(6) . .
C13 C14 C15 C27 -16.1(8) . .
N3 C14 C15 C39 166.6(8) . .
C13 C14 C15 C39 -15.6(10) . .
C28 C27 C15 C14 -87.5(8) . .
C32 C27 C15 C14 99.3(9) . .
C28 C27 C15 C1 91.5(9) . 7
C32 C27 C15 C1 -81.8(9) . 7
C28 C27 C15 C39 97(9) . .
C32 C27 C15 C39 -77(9) . .
C40 C39 C15 C14 108.1(14) . .
C44 C39 C15 C14 -64.4(16) . .
C40 C39 C15 C1 -72.5(15) . 7
C44 C39 C15 C1 115.1(13) . 7
C40 C39 C15 C27 112(9) . .
C44 C39 C15 C27 -60(8) . .
C26 N4 C22 C23 -3.1(8) . .
C26 N4 C22 C10 177.7(4) . .
C11 C10 C22 N4 108.0(5) . .
C9 C10 C22 N4 -75.2(6) . .
C11 C10 C22 C23 -71.2(7) . .
C9 C10 C22 C23 105.6(6) . .
N4 C22 C23 C24 1.2(11) . .
C10 C22 C23 C24 -179.6(6) . .
C22 C23 C24 C25 3.0(12) . .
C23 C24 C25 C26 -4.8(11) . .
C22 N4 C26 C25 1.1(8) . .
C24 C25 C26 N4 2.9(9) . .
C45 C34A C37 C37 -126(6) . 7_455
